data_4311970
loop_
_publ_author_name
'Tapan K. Paine'
'Thomas Weyherm\"uller'
'Leonardo D. Slep'
'Frank Neese'
'Eckhard Bill'
'Eberhard Bothe'
'Karl Wieghardt'
'Phalguni Chaudhuri'

_publ_section_title
;
 Nonoxovanadium(IV) and Oxovanadium(V) Complexes with Mixed O, X, O-Donor
 Ligands (X = S, Se, P, or PO)
;
_journal_name_full 'Inorganic Chemistry'
_journal_page_first 7324
_journal_page_last 7338
_journal_paper_doi 10.1021/ic040052f
_journal_volume 43
_journal_year 2004
_chemical_formula_moiety '[C68 H90 O6 P2 V], 3.25 MeCN'
_chemical_formula_sum 'C74.5 H99.75 N3.25 O6 P2 V'
_chemical_formula_weight 1249.71
_chemical_name_systematic
; 
  ? 
;
_space_group_IT_number 2
_symmetry_cell_setting triclinic
_symmetry_space_group_name_Hall '-P 1'
_symmetry_space_group_name_H-M 'P -1'
_atom_sites_solution_hydrogens geom
_atom_sites_solution_primary direct
_atom_sites_solution_secondary difmap
_audit_creation_method SHELXL-97
_cell_angle_alpha 75.47(1)
_cell_angle_beta 70.57(1)
_cell_angle_gamma 74.30(1)
_cell_formula_units_Z 4
_cell_length_a 17.3782(8)
_cell_length_b 20.5903(8)
_cell_length_c 22.8046(10)
_cell_measurement_temperature 100(2)
_cell_volume 7290.9(8)
_computing_cell_refinement 'DENZO, Nonius Collect Software'
_computing_data_collection 'DENZO, Nonius Collect Software'
_computing_data_reduction 'DENZO, Nonius Collect Software'
_computing_structure_refinement 'SHELXL-97 (Sheldrick, 1997)'
_computing_structure_solution 'SHELXS-97 (Sheldrick, 1990)'
_diffrn_ambient_temperature 100(2)
_diffrn_measured_fraction_theta_full 0.998
_diffrn_measured_fraction_theta_max 0.998
_diffrn_measurement_device_type 'Nonius Kappa-CCD'
_diffrn_measurement_method '932 images at 1.0 deg. in \w and 20 sec.'
_diffrn_radiation_monochromator graphite
_diffrn_radiation_source 'rotating anode'
_diffrn_radiation_type MoK\a
_diffrn_radiation_wavelength 0.71073
_diffrn_reflns_av_R_equivalents 0.0667
_diffrn_reflns_av_sigmaI/netI 0.0531
_diffrn_reflns_limit_h_max 22
_diffrn_reflns_limit_h_min -22
_diffrn_reflns_limit_k_max 26
_diffrn_reflns_limit_k_min -26
_diffrn_reflns_limit_l_max 29
_diffrn_reflns_limit_l_min -29
_diffrn_reflns_number 138406
_diffrn_reflns_theta_full 27.50
_diffrn_reflns_theta_max 27.50
_diffrn_reflns_theta_min 2.92
_exptl_absorpt_coefficient_mu 0.230
_exptl_absorpt_correction_T_max 0.9751
_exptl_absorpt_correction_T_min 0.9075
_exptl_absorpt_correction_type 'Gaussian, face-indexed'
_exptl_crystal_colour 'dark violet'
_exptl_crystal_density_diffrn 1.139
_exptl_crystal_density_method 'not measured'
_exptl_crystal_description 'opaque block'
_exptl_crystal_F_000 2682
_exptl_crystal_size_max 0.43
_exptl_crystal_size_mid 0.31
_exptl_crystal_size_min 0.11
_refine_diff_density_max 0.574
_refine_diff_density_min -0.492
_refine_diff_density_rms 0.057
_refine_ls_extinction_method none
_refine_ls_goodness_of_fit_ref 1.029
_refine_ls_hydrogen_treatment mixed
_refine_ls_matrix_type full
_refine_ls_number_parameters 1645
_refine_ls_number_reflns 33437
_refine_ls_number_restraints 32
_refine_ls_restrained_S_all 1.052
_refine_ls_R_factor_all 0.0769
_refine_ls_R_factor_gt 0.0516
_refine_ls_shift/su_max 0.411
_refine_ls_shift/su_mean 0.001
_refine_ls_structure_factor_coef Fsqd
_refine_ls_weighting_details 'w=1/[\s^2^(Fo^2^)+(0.0425P)^2^+7.0348P] where P=(Fo^2^+2Fc^2^)/3'
_refine_ls_weighting_scheme calc
_refine_ls_wR_factor_gt 0.1149
_refine_ls_wR_factor_ref 0.1271
_reflns_number_gt 25183
_reflns_number_total 33437
_reflns_threshold_expression >2sigma(I)
_cod_data_source_file ic040052f_4.cif
_cod_data_source_block 4
_cod_depositor_comments
;
The following automatic conversions were performed:
'_symmetry_cell_setting' value 'Triclinic' changed to 'triclinic'
according to '/home/saulius/struct/CIF-dictionaries/cif_core.dic'
dictionary named 'cif_core.dic' version 2.4.1 from 2010-06-29.

Automatic conversion script
Id: cif_fix_enum 1527 2010-12-29 10:47:43Z saulius 

The following automatic conversions were performed:

'_refine_ls_weighting_scheme' value 'calc
w=1/[\s^2^(Fo^2^)+(0.0425P)^2^+7.0348P] where P=(Fo^2^+2Fc^2^)/3' was
changed to 'calc'. New tag '_refine_ls_weighting_details' was
created. The value of the new tag was set to
'w=1/[\s^2^(Fo^2^)+(0.0425P)^2^+7.0348P] where P=(Fo^2^+2Fc^2^)/3'.

Automatic conversion script
Id: cif_fix_values 3143 2015-03-26 13:38:13Z robertas 
;
_cod_original_cell_volume 7290.9(5)
_cod_original_formula_sum 'C74.50 H99.75 N3.25 O6 P2 V'
_cod_database_code 4311970

loop_
_symmetry_equiv_pos_as_xyz
'x, y, z'
'-x, -y, -z'

loop_
_atom_site_label
_atom_site_type_symbol
_atom_site_fract_x
_atom_site_fract_y
_atom_site_fract_z
_atom_site_U_iso_or_equiv
_atom_site_adp_type
_atom_site_occupancy
_atom_site_calc_flag
_atom_site_refinement_flags
_atom_site_disorder_assembly
_atom_site_disorder_group
V1 V 0.19717(2) 0.419478(17) 0.774567(16) 0.01380(7) Uani 1 d . . .
O1 O 0.09810(9) 0.39034(8) 0.82853(7) 0.0238(3) Uani 1 d . . .
C1 C 0.07888(13) 0.33161(12) 0.86466(11) 0.0235(5) Uani 1 d . . .
C2 C 0.02392(15) 0.32932(13) 0.92695(11) 0.0314(6) Uani 1 d . . .
C3 C 0.00229(17) 0.26661(14) 0.95790(12) 0.0380(7) Uani 1 d . . .
H3 H -0.0349 0.2645 0.9994 0.046 Uiso 1 calc R . .
C4 C 0.03163(17) 0.20620(13) 0.93214(11) 0.0328(6) Uani 1 d . . .
C5 C 0.08714(15) 0.20939(12) 0.87223(10) 0.0271(5) Uani 1 d . . .
H5 H 0.1088 0.1695 0.8535 0.032 Uiso 1 calc R . .
C6 C 0.11150(14) 0.27095(11) 0.83911(10) 0.0225(5) Uani 1 d . . .
O7 O 0.24558(8) 0.32216(7) 0.76131(7) 0.0162(3) Uani 1 d . . .
P7 P 0.18338(3) 0.28160(3) 0.76214(3) 0.01718(11) Uani 1 d . . .
C8 C 0.12719(12) 0.32624(11) 0.70620(10) 0.0184(4) Uani 1 d . . .
O9 O 0.15639(9) 0.43435(7) 0.70463(7) 0.0190(3) Uani 1 d . . .
C9 C 0.12282(12) 0.39699(11) 0.68316(10) 0.0180(4) Uani 1 d . . .
C10 C 0.08109(13) 0.42942(11) 0.63588(11) 0.0225(5) Uani 1 d . . .
C11 C 0.04358(13) 0.38904(12) 0.61726(12) 0.0268(5) Uani 1 d . . .
H11 H 0.0161 0.4102 0.5855 0.032 Uiso 1 calc R . .
C12 C 0.04361(13) 0.31949(12) 0.64213(11) 0.0255(5) Uani 1 d . . .
C13 C 0.08568(13) 0.28918(12) 0.68678(11) 0.0222(5) Uani 1 d . . .
H13 H 0.0867 0.2422 0.7049 0.027 Uiso 1 calc R . .
C14 C -0.00811(16) 0.39279(15) 0.95900(12) 0.0378(7) Uani 1 d . . .
C15 C -0.05799(18) 0.45110(16) 0.92141(15) 0.0498(8) Uani 1 d . . .
H15A H -0.0775 0.4912 0.9422 0.075 Uiso 1 calc R . .
H15B H -0.1060 0.4363 0.9195 0.075 Uiso 1 calc R . .
H15C H -0.0224 0.4631 0.8785 0.075 Uiso 1 calc R . .
C16 C -0.0648(2) 0.37748(18) 1.02665(14) 0.0599(10) Uani 1 d . . .
H16A H -0.0343 0.3399 1.0516 0.090 Uiso 1 calc R . .
H16B H -0.1143 0.3642 1.0255 0.090 Uiso 1 calc R . .
H16C H -0.0820 0.4185 1.0460 0.090 Uiso 1 calc R . .
C17 C 0.06749(17) 0.41504(15) 0.96316(13) 0.0415(7) Uani 1 d . . .
H17A H 0.0993 0.3770 0.9867 0.062 Uiso 1 calc R . .
H17B H 0.0480 0.4544 0.9850 0.062 Uiso 1 calc R . .
H17C H 0.1032 0.4279 0.9205 0.062 Uiso 1 calc R . .
C18 C 0.00189(19) 0.14029(15) 0.97052(11) 0.0414(7) Uani 1 d . . .
C19 C 0.0403(2) 0.08165(14) 0.93330(13) 0.0475(8) Uani 1 d . . .
H19A H 0.0251 0.0945 0.8936 0.071 Uiso 1 calc R . .
H19B H 0.0193 0.0406 0.9583 0.071 Uiso 1 calc R . .
H19C H 0.1011 0.0722 0.9241 0.071 Uiso 1 calc R . .
C20 C 0.0276(3) 0.11940(19) 1.03236(14) 0.0679(12) Uani 1 d . . .
H20A H 0.0036 0.1568 1.0567 0.102 Uiso 1 calc R . .
H20B H 0.0885 0.1100 1.0223 0.102 Uiso 1 calc R . .
H20C H 0.0070 0.0781 1.0574 0.102 Uiso 1 calc R . .
C21 C -0.0935(2) 0.15313(16) 0.98584(14) 0.0531(9) Uani 1 d . . .
H21A H -0.1190 0.1908 1.0098 0.080 Uiso 1 calc R . .
H21B H -0.1130 0.1115 1.0111 0.080 Uiso 1 calc R . .
H21C H -0.1094 0.1653 0.9464 0.080 Uiso 1 calc R . .
C22 C 0.07308(15) 0.50653(12) 0.61017(12) 0.0305(5) Uani 1 d . . .
C23 C 0.0291(2) 0.53016(15) 0.55777(16) 0.0531(9) Uani 1 d . . .
H23A H -0.0263 0.5189 0.5741 0.080 Uiso 1 calc R . .
H23B H 0.0621 0.5069 0.5220 0.080 Uiso 1 calc R . .
H23C H 0.0236 0.5798 0.5438 0.080 Uiso 1 calc R . .
C24 C 0.15965(16) 0.52553(12) 0.58159(12) 0.0328(6) Uani 1 d . . .
H24A H 0.1530 0.5750 0.5658 0.049 Uiso 1 calc R . .
H24B H 0.1920 0.5008 0.5467 0.049 Uiso 1 calc R . .
H24C H 0.1889 0.5129 0.6141 0.049 Uiso 1 calc R . .
C25 C 0.01970(15) 0.54533(13) 0.66446(14) 0.0372(6) Uani 1 d . . .
H25A H -0.0347 0.5322 0.6820 0.056 Uiso 1 calc R . .
H25B H 0.0119 0.5948 0.6484 0.056 Uiso 1 calc R . .
H25C H 0.0479 0.5337 0.6976 0.056 Uiso 1 calc R . .
C26 C -0.00239(14) 0.27999(14) 0.62007(13) 0.0348(6) Uani 1 d . . .
C27 C -0.09433(16) 0.31583(19) 0.63243(19) 0.0634(11) Uani 1 d . . .
H27A H -0.0987 0.3634 0.6099 0.095 Uiso 1 calc R . .
H27B H -0.1195 0.3153 0.6779 0.095 Uiso 1 calc R . .
H27C H -0.1236 0.2918 0.6174 0.095 Uiso 1 calc R . .
C28 C 0.00242(19) 0.20546(15) 0.65621(15) 0.0486(8) Uani 1 d . . .
H28A H 0.0609 0.1817 0.6491 0.073 Uiso 1 calc R . .
H28B H -0.0271 0.1818 0.6410 0.073 Uiso 1 calc R . .
H28C H -0.0235 0.2056 0.7015 0.073 Uiso 1 calc R . .
C29 C 0.03671(16) 0.27910(14) 0.54934(13) 0.0359(6) Uani 1 d . . .
H29A H 0.0343 0.3263 0.5261 0.054 Uiso 1 calc R . .
H29B H 0.0059 0.2559 0.5349 0.054 Uiso 1 calc R . .
H29C H 0.0950 0.2546 0.5418 0.054 Uiso 1 calc R . .
C30 C 0.24144(13) 0.19972(11) 0.74176(10) 0.0216(4) Uani 1 d . . .
C31 C 0.26333(14) 0.18675(12) 0.68057(11) 0.0251(5) Uani 1 d . . .
H31 H 0.2405 0.2190 0.6497 0.030 Uiso 1 calc R . .
C32 C 0.31863(15) 0.12665(13) 0.66468(13) 0.0341(6) Uani 1 d . . .
H32 H 0.3325 0.1176 0.6231 0.041 Uiso 1 calc R . .
C33 C 0.35342(16) 0.08013(12) 0.70880(14) 0.0379(6) Uani 1 d . . .
H33 H 0.3918 0.0395 0.6974 0.045 Uiso 1 calc R . .
C34 C 0.33246(17) 0.09262(12) 0.76962(14) 0.0378(6) Uani 1 d . . .
H34 H 0.3564 0.0605 0.8000 0.045 Uiso 1 calc R . .
C35 C 0.27669(16) 0.15183(12) 0.78638(12) 0.0300(5) Uani 1 d . . .
H35 H 0.2623 0.1600 0.8283 0.036 Uiso 1 calc R . .
O41 O 0.16398(8) 0.50682(7) 0.79470(7) 0.0182(3) Uani 1 d . . .
C41 C 0.20339(12) 0.54602(10) 0.80918(9) 0.0153(4) Uani 1 d . . .
C42 C 0.17666(12) 0.61870(10) 0.79782(9) 0.0163(4) Uani 1 d . . .
C43 C 0.21731(12) 0.65690(10) 0.81544(9) 0.0170(4) Uani 1 d . . .
H43 H 0.1985 0.7053 0.8092 0.020 Uiso 1 calc R . .
C44 C 0.28417(12) 0.62928(10) 0.84180(9) 0.0159(4) Uani 1 d . . .
C45 C 0.31116(12) 0.55903(10) 0.84999(9) 0.0159(4) Uani 1 d . . .
H45 H 0.3576 0.5385 0.8662 0.019 Uiso 1 calc R . .
C46 C 0.27107(12) 0.51705(10) 0.83477(9) 0.0147(4) Uani 1 d . . .
P47 P 0.31209(3) 0.42677(3) 0.84461(2) 0.01383(10) Uani 1 d . . .
O47 O 0.24652(8) 0.38829(7) 0.84759(6) 0.0161(3) Uani 1 d . . .
C48 C 0.40037(12) 0.40788(9) 0.77886(9) 0.0145(4) Uani 1 d . . .
O49 O 0.29988(8) 0.44242(7) 0.72234(6) 0.0164(3) Uani 1 d . . .
C49 C 0.37940(12) 0.41599(10) 0.72243(10) 0.0151(4) Uani 1 d . . .
C50 C 0.44221(12) 0.39958(10) 0.66682(10) 0.0162(4) Uani 1 d . . .
C51 C 0.52315(13) 0.37624(11) 0.67184(10) 0.0201(4) Uani 1 d . . .
H51 H 0.5661 0.3645 0.6352 0.024 Uiso 1 calc R . .
C52 C 0.54591(13) 0.36876(10) 0.72709(11) 0.0201(4) Uani 1 d . . .
C53 C 0.48344(12) 0.38571(10) 0.78068(10) 0.0177(4) Uani 1 d . . .
H53 H 0.4969 0.3823 0.8186 0.021 Uiso 1 calc R . .
C54 C 0.10951(13) 0.65361(11) 0.76340(11) 0.0238(5) Uani 1 d . . .
C55 C 0.02753(14) 0.62839(12) 0.79806(13) 0.0304(5) Uani 1 d . . .
H55A H -0.0135 0.6508 0.7746 0.046 Uiso 1 calc R . .
H55B H 0.0061 0.6396 0.8406 0.046 Uiso 1 calc R . .
H55C H 0.0379 0.5786 0.8010 0.046 Uiso 1 calc R . .
C56 C 0.14466(16) 0.63762(12) 0.69595(11) 0.0300(5) Uani 1 d . . .
H56A H 0.1029 0.6586 0.6728 0.045 Uiso 1 calc R . .
H56B H 0.1583 0.5879 0.6979 0.045 Uiso 1 calc R . .
H56C H 0.1951 0.6563 0.6741 0.045 Uiso 1 calc R . .
C57 C 0.08959(16) 0.73184(12) 0.75778(14) 0.0350(6) Uani 1 d . . .
H57A H 0.0468 0.7520 0.7356 0.053 Uiso 1 calc R . .
H57B H 0.1402 0.7497 0.7341 0.053 Uiso 1 calc R . .
H57C H 0.0691 0.7437 0.8001 0.053 Uiso 1 calc R . .
C58 C 0.32477(13) 0.67741(10) 0.85831(10) 0.0184(4) Uani 1 d . . .
C59 C 0.39545(14) 0.63742(11) 0.88721(12) 0.0269(5) Uani 1 d . . .
H59A H 0.3736 0.6058 0.9256 0.040 Uiso 1 calc R . .
H59B H 0.4192 0.6695 0.8979 0.040 Uiso 1 calc R . .
H59C H 0.4389 0.6114 0.8567 0.040 Uiso 1 calc R . .
C60 C 0.35988(14) 0.72682(11) 0.79844(11) 0.0256(5) Uani 1 d . . .
H60A H 0.3149 0.7529 0.7797 0.038 Uiso 1 calc R . .
H60B H 0.4032 0.7006 0.7680 0.038 Uiso 1 calc R . .
H60C H 0.3839 0.7585 0.8094 0.038 Uiso 1 calc R . .
C61 C 0.25848(14) 0.71917(11) 0.90640(11) 0.0237(5) Uani 1 d . . .
H61A H 0.2126 0.7450 0.8886 0.036 Uiso 1 calc R . .
H61B H 0.2836 0.7511 0.9159 0.036 Uiso 1 calc R . .
H61C H 0.2370 0.6880 0.9453 0.036 Uiso 1 calc R . .
C62 C 0.42292(13) 0.41010(11) 0.60348(10) 0.0199(4) Uani 1 d . . .
C63 C 0.39397(15) 0.48734(12) 0.58160(11) 0.0272(5) Uani 1 d . . .
H63A H 0.3810 0.4948 0.5415 0.041 Uiso 1 calc R . .
H63B H 0.4384 0.5112 0.5759 0.041 Uiso 1 calc R . .
H63C H 0.3441 0.5053 0.6135 0.041 Uiso 1 calc R . .
C64 C 0.50027(15) 0.38311(15) 0.55237(11) 0.0334(6) Uani 1 d . . .
H64A H 0.5191 0.3338 0.5654 0.050 Uiso 1 calc R . .
H64B H 0.5448 0.4069 0.5465 0.050 Uiso 1 calc R . .
H64C H 0.4863 0.3914 0.5125 0.050 Uiso 1 calc R . .
C65 C 0.35379(13) 0.37355(11) 0.60843(10) 0.0219(4) Uani 1 d . . .
H65A H 0.3711 0.3242 0.6224 0.033 Uiso 1 calc R . .
H65B H 0.3441 0.3817 0.5670 0.033 Uiso 1 calc R . .
H65C H 0.3023 0.3915 0.6390 0.033 Uiso 1 calc R . .
C66 C 0.63816(13) 0.34360(12) 0.72597(13) 0.0287(5) Uani 1 d . . .
C67 C 0.67433(16) 0.27804(13) 0.69778(14) 0.0382(6) Uani 1 d . . .
H67A H 0.6662 0.2865 0.6558 0.057 Uiso 1 calc R . .
H67B H 0.6459 0.2415 0.7253 0.057 Uiso 1 calc R . .
H67C H 0.7340 0.2641 0.6942 0.057 Uiso 1 calc R . .
C68 C 0.68643(16) 0.39949(15) 0.68297(19) 0.0567(9) Uani 1 d . . .
H68A H 0.6772 0.4100 0.6412 0.085 Uiso 1 calc R . .
H68B H 0.7461 0.3828 0.6788 0.085 Uiso 1 calc R . .
H68C H 0.6665 0.4410 0.7018 0.085 Uiso 1 calc R . .
C69 C 0.64957(18) 0.32942(18) 0.79081(16) 0.0538(9) Uani 1 d . . .
H69A H 0.7090 0.3138 0.7879 0.081 Uiso 1 calc R . .
H69B H 0.6194 0.2938 0.8179 0.081 Uiso 1 calc R . .
H69C H 0.6277 0.3714 0.8089 0.081 Uiso 1 calc R . .
C70 C 0.34133(13) 0.39741(11) 0.91703(10) 0.0198(4) Uani 1 d . . .
C71 C 0.39343(15) 0.33300(11) 0.92586(11) 0.0261(5) Uani 1 d . . .
H71 H 0.4160 0.3072 0.8926 0.031 Uiso 1 calc R . .
C72 C 0.41251(17) 0.30644(13) 0.98295(12) 0.0348(6) Uani 1 d . . .
H72 H 0.4485 0.2629 0.9885 0.042 Uiso 1 calc R . .
C73 C 0.37894(18) 0.34363(14) 1.03166(12) 0.0382(6) Uani 1 d . . .
H73 H 0.3924 0.3257 1.0705 0.046 Uiso 1 calc R . .
C74 C 0.32588(18) 0.40678(14) 1.02408(12) 0.0368(6) Uani 1 d . . .
H74 H 0.3027 0.4318 1.0579 0.044 Uiso 1 calc R . .
C75 C 0.30628(15) 0.43373(12) 0.96720(10) 0.0270(5) Uani 1 d . . .
H75 H 0.2691 0.4768 0.9624 0.032 Uiso 1 calc R . .
V2 V 0.370960(19) 0.107755(16) 0.291675(16) 0.01255(7) Uani 1 d . . .
O101 O 0.46992(8) 0.13541(7) 0.23583(6) 0.0154(3) Uani 1 d . . .
C101 C 0.55075(12) 0.11455(9) 0.23439(9) 0.0135(4) Uani 1 d . . .
C102 C 0.61398(12) 0.10055(10) 0.17847(9) 0.0160(4) Uani 1 d . . .
C103 C 0.69588(12) 0.08226(10) 0.18204(10) 0.0177(4) Uani 1 d . . .
H103 H 0.7390 0.0718 0.1450 0.021 Uiso 1 calc R . .
C104 C 0.71929(12) 0.07817(10) 0.23645(10) 0.0171(4) Uani 1 d . . .
C105 C 0.65601(12) 0.09448(10) 0.28995(10) 0.0159(4) Uani 1 d . . .
H105 H 0.6694 0.0946 0.3270 0.019 Uiso 1 calc R . .
C106 C 0.57248(12) 0.11080(9) 0.28969(9) 0.0139(4) Uani 1 d . . .
P107 P 0.48430(3) 0.12948(2) 0.35549(2) 0.01262(10) Uani 1 d . . .
O107 O 0.42122(8) 0.08631(7) 0.36379(6) 0.0148(3) Uani 1 d . . .
C108 C 0.43832(12) 0.21862(10) 0.34046(9) 0.0135(4) Uani 1 d . . .
O109 O 0.33054(8) 0.19671(7) 0.30833(7) 0.0161(3) Uani 1 d . . .
C109 C 0.36711(12) 0.24124(10) 0.31842(9) 0.0145(4) Uani 1 d . . .
C110 C 0.33434(12) 0.31322(10) 0.30603(10) 0.0170(4) Uani 1 d . . .
C111 C 0.37409(12) 0.35688(10) 0.31758(10) 0.0181(4) Uani 1 d . . .
H111 H 0.3515 0.4047 0.3103 0.022 Uiso 1 calc R . .
C112 C 0.44546(12) 0.33522(10) 0.33933(9) 0.0164(4) Uani 1 d . . .
C113 C 0.47693(12) 0.26550(10) 0.34976(9) 0.0156(4) Uani 1 d . . .
H113 H 0.5258 0.2489 0.3635 0.019 Uiso 1 calc R . .
C114 C 0.59316(13) 0.10717(11) 0.11641(10) 0.0187(4) Uani 1 d . . .
C115 C 0.54752(14) 0.18109(11) 0.09746(11) 0.0252(5) Uani 1 d . . .
H11A H 0.5338 0.1850 0.0582 0.038 Uiso 1 calc R . .
H11B H 0.5836 0.2130 0.0911 0.038 Uiso 1 calc R . .
H11C H 0.4961 0.1922 0.1311 0.038 Uiso 1 calc R . .
C116 C 0.67188(14) 0.09124(13) 0.06181(11) 0.0286(5) Uani 1 d . . .
H11D H 0.6560 0.0955 0.0234 0.043 Uiso 1 calc R . .
H11E H 0.7022 0.0444 0.0726 0.043 Uiso 1 calc R . .
H11F H 0.7077 0.1236 0.0546 0.043 Uiso 1 calc R . .
C117 C 0.53702(14) 0.05737(12) 0.12405(11) 0.0240(5) Uani 1 d . . .
H11G H 0.5245 0.0624 0.0841 0.036 Uiso 1 calc R . .
H11H H 0.4850 0.0679 0.1573 0.036 Uiso 1 calc R . .
H11I H 0.5659 0.0102 0.1356 0.036 Uiso 1 calc R . .
C118 C 0.81160(12) 0.05650(11) 0.23568(10) 0.0211(4) Uani 1 d . . .
C119 C 0.82157(19) 0.0429(4) 0.30023(17) 0.142(3) Uani 1 d . . .
H11J H 0.7942 0.0836 0.3198 0.213 Uiso 1 calc R . .
H11K H 0.8810 0.0319 0.2975 0.213 Uiso 1 calc R . .
H11L H 0.7960 0.0041 0.3259 0.213 Uiso 1 calc R . .
C120 C 0.8571(2) 0.1107(2) 0.1961(3) 0.114(2) Uani 1 d . . .
H12A H 0.8509 0.1203 0.1534 0.170 Uiso 1 calc R . .
H12B H 0.9163 0.0952 0.1941 0.170 Uiso 1 calc R . .
H12C H 0.8343 0.1524 0.2146 0.170 Uiso 1 calc R . .
C121 C 0.8504(2) -0.0080(2) 0.2094(3) 0.143(3) Uani 1 d . . .
H12D H 0.8462 -0.0005 0.1663 0.214 Uiso 1 calc R . .
H12E H 0.8213 -0.0445 0.2359 0.214 Uiso 1 calc R . .
H12F H 0.9092 -0.0215 0.2087 0.214 Uiso 1 calc R . .
C122 C 0.26061(13) 0.34158(10) 0.27748(11) 0.0231(5) Uani 1 d . . .
C123 C 0.28844(16) 0.32275(12) 0.21142(12) 0.0305(5) Uani 1 d . . .
H12G H 0.2425 0.3405 0.1921 0.046 Uiso 1 calc R . .
H12H H 0.3041 0.2728 0.2150 0.046 Uiso 1 calc R . .
H12I H 0.3365 0.3430 0.1850 0.046 Uiso 1 calc R . .
C124 C 0.23495(16) 0.42019(12) 0.26905(14) 0.0349(6) Uani 1 d . . .
H12J H 0.1882 0.4360 0.2505 0.052 Uiso 1 calc R . .
H12K H 0.2823 0.4404 0.2410 0.052 Uiso 1 calc R . .
H12L H 0.2180 0.4343 0.3103 0.052 Uiso 1 calc R . .
C125 C 0.18374(14) 0.31238(12) 0.32011(13) 0.0310(5) Uani 1 d . . .
H12M H 0.1376 0.3310 0.3010 0.046 Uiso 1 calc R . .
H12N H 0.1673 0.3253 0.3618 0.046 Uiso 1 calc R . .
H12O H 0.1973 0.2623 0.3247 0.046 Uiso 1 calc R . .
C126 C 0.48465(13) 0.38799(10) 0.35028(10) 0.0194(4) Uani 1 d . . .
C127 C 0.50925(15) 0.43894(12) 0.28908(11) 0.0290(5) Uani 1 d . . .
H12P H 0.5343 0.4723 0.2965 0.043 Uiso 1 calc R . .
H12Q H 0.4596 0.4629 0.2753 0.043 Uiso 1 calc R . .
H12R H 0.5497 0.4142 0.2563 0.043 Uiso 1 calc R . .
C128 C 0.56219(14) 0.35348(12) 0.37279(13) 0.0293(5) Uani 1 d . . .
H12S H 0.5858 0.3885 0.3791 0.044 Uiso 1 calc R . .
H12T H 0.6036 0.3280 0.3409 0.044 Uiso 1 calc R . .
H12U H 0.5468 0.3219 0.4128 0.044 Uiso 1 calc R . .
C129 C 0.41975(14) 0.42693(11) 0.40143(11) 0.0247(5) Uani 1 d . . .
H12V H 0.4438 0.4610 0.4089 0.037 Uiso 1 calc R . .
H12W H 0.4040 0.3944 0.4407 0.037 Uiso 1 calc R . .
H12$ H 0.3702 0.4501 0.3872 0.037 Uiso 1 calc R . .
C130 C 0.51570(12) 0.11028(10) 0.42663(9) 0.0167(4) Uani 1 d . . .
C131 C 0.47722(13) 0.15136(11) 0.47275(10) 0.0221(4) Uani 1 d . . .
H131 H 0.4388 0.1928 0.4646 0.027 Uiso 1 calc R . .
C132 C 0.49496(15) 0.13191(13) 0.53070(11) 0.0292(5) Uani 1 d . . .
H132 H 0.4692 0.1604 0.5618 0.035 Uiso 1 calc R . .
C133 C 0.54996(15) 0.07122(13) 0.54321(11) 0.0294(5) Uani 1 d . . .
H133 H 0.5616 0.0579 0.5829 0.035 Uiso 1 calc R . .
C134 C 0.58811(14) 0.02973(12) 0.49768(11) 0.0269(5) Uani 1 d . . .
H134 H 0.6260 -0.0119 0.5063 0.032 Uiso 1 calc R . .
C135 C 0.57112(13) 0.04881(11) 0.43971(10) 0.0212(4) Uani 1 d . . .
H135 H 0.5971 0.0201 0.4088 0.025 Uiso 1 calc R . .
O141 O 0.32630(8) 0.11227(7) 0.22567(7) 0.0163(3) Uani 1 d . . .
C141 C 0.28893(12) 0.06927(10) 0.21482(9) 0.0142(4) Uani 1 d . . .
C142 C 0.22926(12) 0.09469(10) 0.17982(10) 0.0169(4) Uani 1 d . . .
C143 C 0.19571(12) 0.04742(11) 0.16706(10) 0.0188(4) Uani 1 d . . .
H143 H 0.1568 0.0645 0.1430 0.023 Uiso 1 calc R . .
C144 C 0.21524(12) -0.02358(11) 0.18716(11) 0.0203(4) Uani 1 d . . .
C145 C 0.27034(12) -0.04710(10) 0.22341(10) 0.0186(4) Uani 1 d . . .
H145 H 0.2833 -0.0947 0.2396 0.022 Uiso 1 calc R . .
C146 C 0.30768(11) -0.00213(10) 0.23690(9) 0.0145(4) Uani 1 d . . .
P147 P 0.37353(3) -0.03713(2) 0.28787(2) 0.01351(10) Uani 1 d . . .
O147 O 0.42980(8) 0.01148(7) 0.28111(6) 0.0144(3) Uani 1 d . . .
C148 C 0.30795(12) -0.04884(10) 0.36747(10) 0.0163(4) Uani 1 d . . .
O149 O 0.27697(8) 0.07251(7) 0.34798(7) 0.0185(3) Uani 1 d . . .
C149 C 0.26743(12) 0.01393(10) 0.38881(10) 0.0170(4) Uani 1 d . . .
C150 C 0.21376(13) 0.01329(11) 0.45116(11) 0.0233(5) Uani 1 d . . .
C151 C 0.20595(14) -0.05075(12) 0.48837(11) 0.0297(5) Uani 1 d . . .
H151 H 0.1714 -0.0519 0.5307 0.036 Uiso 1 calc R . .
C152 C 0.24516(14) -0.11363(12) 0.46825(11) 0.0281(5) Uani 1 d . . .
C153 C 0.29533(13) -0.11148(11) 0.40650(11) 0.0222(4) Uani 1 d . . .
H153 H 0.3214 -0.1529 0.3906 0.027 Uiso 1 calc R . .
C154 C 0.20103(14) 0.17223(11) 0.15920(12) 0.0255(5) Uani 1 d . . .
C155 C 0.13472(17) 0.18800(13) 0.12358(14) 0.0398(7) Uani 1 d . . .
H15D H 0.1579 0.1665 0.0859 0.060 Uiso 1 calc R . .
H15E H 0.1184 0.2377 0.1109 0.060 Uiso 1 calc R . .
H15F H 0.0857 0.1698 0.1513 0.060 Uiso 1 calc R . .
C156 C 0.27516(17) 0.20323(13) 0.11458(12) 0.0351(6) Uani 1 d . . .
H15G H 0.2996 0.1807 0.0775 0.053 Uiso 1 calc R . .
H15H H 0.3172 0.1964 0.1367 0.053 Uiso 1 calc R . .
H15I H 0.2561 0.2524 0.1010 0.053 Uiso 1 calc R . .
C157 C 0.16113(15) 0.20545(12) 0.21848(13) 0.0331(6) Uani 1 d . . .
H15J H 0.1425 0.2549 0.2060 0.050 Uiso 1 calc R . .
H15K H 0.2022 0.1972 0.2417 0.050 Uiso 1 calc R . .
H15L H 0.1132 0.1854 0.2455 0.050 Uiso 1 calc R . .
C158 C 0.17694(14) -0.07224(11) 0.16920(12) 0.0287(5) Uani 1 d D . .
C159 C 0.1994(3) -0.0682(2) 0.10104(16) 0.0401(10) Uani 0.67 d PD A 1
H15M H 0.1740 -0.1001 0.0917 0.060 Uiso 0.67 calc PR A 1
H15N H 0.2602 -0.0803 0.0843 0.060 Uiso 0.67 calc PR A 1
H15O H 0.1791 -0.0214 0.0813 0.060 Uiso 0.67 calc PR A 1
C160 C 0.07906(19) -0.05313(19) 0.1973(2) 0.0349(9) Uani 0.67 d PD A 1
H16D H 0.0648 -0.0563 0.2431 0.052 Uiso 0.67 calc PR A 1
H16E H 0.0535 -0.0850 0.1881 0.052 Uiso 0.67 calc PR A 1
H16F H 0.0582 -0.0062 0.1780 0.052 Uiso 0.67 calc PR A 1
C161 C 0.2001(2) -0.14800(16) 0.20321(19) 0.0345(9) Uani 0.67 d PD A 1
H16G H 0.1849 -0.1494 0.2489 0.052 Uiso 0.67 calc PR A 1
H16H H 0.2602 -0.1654 0.1874 0.052 Uiso 0.67 calc PR A 1
H16I H 0.1697 -0.1766 0.1946 0.052 Uiso 0.67 calc PR A 1
C259 C 0.2541(4) -0.1254(3) 0.1352(3) 0.0386(19) Uani 0.33 d PD A 2
H25D H 0.2923 -0.1004 0.1007 0.058 Uiso 0.33 calc PR A 2
H25E H 0.2341 -0.1549 0.1183 0.058 Uiso 0.33 calc PR A 2
H25F H 0.2835 -0.1538 0.1659 0.058 Uiso 0.33 calc PR A 2
C260 C 0.1207(4) -0.1066(4) 0.2217(3) 0.045(2) Uani 0.33 d PD A 2
H26A H 0.0991 -0.1367 0.2067 0.067 Uiso 0.33 calc PR A 2
H26B H 0.0742 -0.0726 0.2417 0.067 Uiso 0.33 calc PR A 2
H26C H 0.1503 -0.1339 0.2525 0.067 Uiso 0.33 calc PR A 2
C261 C 0.1368(5) -0.0337(3) 0.1140(3) 0.044(2) Uani 0.33 d PD A 2
H26D H 0.1768 -0.0098 0.0800 0.065 Uiso 0.33 calc PR A 2
H26E H 0.0863 -0.0004 0.1300 0.065 Uiso 0.33 calc PR A 2
H26F H 0.1223 -0.0671 0.0975 0.065 Uiso 0.33 calc PR A 2
C162 C 0.16544(15) 0.08069(12) 0.47551(11) 0.0303(5) Uani 1 d . . .
C163 C 0.1093(2) 0.06690(15) 0.54323(14) 0.0587(10) Uani 1 d . . .
H16J H 0.0706 0.0392 0.5450 0.088 Uiso 1 calc R . .
H16K H 0.0778 0.1105 0.5566 0.088 Uiso 1 calc R . .
H16L H 0.1438 0.0421 0.5715 0.088 Uiso 1 calc R . .
C164 C 0.10867(16) 0.12267(13) 0.43409(14) 0.0392(6) Uani 1 d . . .
H16M H 0.1426 0.1326 0.3902 0.059 Uiso 1 calc R . .
H16N H 0.0791 0.1658 0.4493 0.059 Uiso 1 calc R . .
H16O H 0.0681 0.0964 0.4364 0.059 Uiso 1 calc R . .
C165 C 0.22597(17) 0.12359(14) 0.47418(14) 0.0423(7) Uani 1 d . . .
H16P H 0.2627 0.1326 0.4312 0.063 Uiso 1 calc R . .
H16Q H 0.2596 0.0984 0.5029 0.063 Uiso 1 calc R . .
H16R H 0.1943 0.1672 0.4876 0.063 Uiso 1 calc R . .
C166 C 0.23271(17) -0.18088(13) 0.51479(13) 0.0428(7) Uani 1 d . . .
C167 C 0.1412(2) -0.1827(2) 0.5410(2) 0.0958(17) Uani 1 d . . .
H16S H 0.1342 -0.2256 0.5709 0.144 Uiso 1 calc R . .
H16T H 0.1182 -0.1798 0.5064 0.144 Uiso 1 calc R . .
H16U H 0.1118 -0.1438 0.5629 0.144 Uiso 1 calc R . .
C168 C 0.2808(3) -0.24284(15) 0.48529(17) 0.0755(13) Uani 1 d . . .
H16V H 0.3399 -0.2404 0.4683 0.113 Uiso 1 calc R . .
H16W H 0.2593 -0.2441 0.4510 0.113 Uiso 1 calc R . .
H16$ H 0.2746 -0.2844 0.5173 0.113 Uiso 1 calc R . .
C169 C 0.2663(3) -0.18419(18) 0.57075(16) 0.0709(11) Uani 1 d . . .
H16$ H 0.3258 -0.1832 0.5549 0.106 Uiso 1 calc R . .
H16 H 0.2583 -0.2267 0.6010 0.106 Uiso 1 calc R . .
H164 H 0.2359 -0.1448 0.5917 0.106 Uiso 1 calc R . .
C170 C 0.43994(12) -0.11615(10) 0.26649(10) 0.0168(4) Uani 1 d . . .
C171 C 0.48030(13) -0.16183(11) 0.30903(11) 0.0214(4) Uani 1 d . . .
H171 H 0.4660 -0.1547 0.3512 0.026 Uiso 1 calc R . .
C172 C 0.54119(14) -0.21756(11) 0.28953(12) 0.0257(5) Uani 1 d . . .
H172 H 0.5681 -0.2487 0.3187 0.031 Uiso 1 calc R . .
C173 C 0.56316(14) -0.22818(11) 0.22794(12) 0.0277(5) Uani 1 d . . .
H173 H 0.6049 -0.2666 0.2150 0.033 Uiso 1 calc R . .
C174 C 0.52428(14) -0.18282(12) 0.18524(12) 0.0278(5) Uani 1 d . . .
H174 H 0.5395 -0.1900 0.1429 0.033 Uiso 1 calc R . .
C175 C 0.46290(13) -0.12676(11) 0.20431(11) 0.0220(4) Uani 1 d . . .
H175 H 0.4365 -0.0956 0.1749 0.026 Uiso 1 calc R . .
N900 N 0.5420(4) -0.1295(3) 0.0258(3) 0.0588(11) Uani 0.50 d P B 1
C901 C 0.5761(3) -0.0865(3) -0.0041(3) 0.0400(9) Uani 0.50 d P B 1
C902 C 0.6187(4) -0.0318(3) -0.0419(3) 0.0415(11) Uani 0.50 d P B 1
H90A H 0.5814 0.0126 -0.0353 0.062 Uiso 0.50 calc PR B 1
H90B H 0.6348 -0.0352 -0.0866 0.062 Uiso 0.50 calc PR B 1
H90C H 0.6687 -0.0357 -0.0293 0.062 Uiso 0.50 calc PR B 1
N910 N 0.4564(4) -0.1385(3) 0.0556(3) 0.0588(11) Uani 0.50 d P C 2
C911 C 0.4319(3) -0.0818(3) 0.0558(2) 0.0400(9) Uani 0.50 d P C 2
C912 C 0.3999(4) -0.0096(3) 0.0570(3) 0.0415(11) Uani 0.50 d P C 2
H91A H 0.3533 -0.0036 0.0952 0.062 Uiso 0.50 calc PR C 2
H91B H 0.3805 0.0123 0.0196 0.062 Uiso 0.50 calc PR C 2
H91C H 0.4442 0.0114 0.0570 0.062 Uiso 0.50 calc PR C 2
N300 N 0.2701(4) 0.10639(19) 0.95481(18) 0.135(2) Uani 1 d . . .
C301 C 0.2568(3) 0.16391(19) 0.95001(15) 0.0732(12) Uani 1 d . . .
C302 C 0.2378(2) 0.23700(15) 0.94368(15) 0.0540(9) Uani 1 d . . .
H30A H 0.2612 0.2574 0.8996 0.081 Uiso 1 calc R . .
H30B H 0.2621 0.2503 0.9709 0.081 Uiso 1 calc R . .
H30C H 0.1772 0.2533 0.9562 0.081 Uiso 1 calc R . .
N400 N -0.1131(2) 0.26870(18) 0.82969(17) 0.0836(11) Uani 1 d . . .
C401 C -0.10331(19) 0.32340(18) 0.81136(16) 0.0532(8) Uani 1 d . . .
C402 C -0.09101(17) 0.39304(15) 0.78757(15) 0.0448(7) Uani 1 d . . .
H40A H -0.0409 0.3976 0.7957 0.067 Uiso 1 calc R . .
H40B H -0.1395 0.4246 0.8089 0.067 Uiso 1 calc R . .
H40C H -0.0842 0.4040 0.7420 0.067 Uiso 1 calc R . .
N600 N 0.5199(4) 0.4567(4) 0.8944(4) 0.081(2) Uani 0.50 d P . .
C601 C 0.5108(4) 0.4746(3) 0.9405(4) 0.064(2) Uani 0.50 d P . .
C602 C 0.5000 0.5000 1.0000 0.0860(19) Uani 1 d S . .
N500 N 0.2963(4) 0.2575(3) 0.5272(3) 0.102(2) Uani 0.67 d P D 1
C501 C 0.2598(2) 0.3092(2) 0.4974(2) 0.0629(10) Uani 0.67 d P D 1
C502 C 0.2161(2) 0.3731(2) 0.46821(17) 0.0635(10) Uani 0.67 d P D 1
H50A H 0.1587 0.3697 0.4742 0.095 Uiso 0.67 calc PR D 1
H50B H 0.2447 0.3823 0.4229 0.095 Uiso 0.67 calc PR D 1
H50C H 0.2154 0.4106 0.4878 0.095 Uiso 0.67 calc PR D 1
N700 N -0.0332(5) 0.0900(4) 0.3336(4) 0.122(3) Uani 0.67 d PD E 1
C701 C 0.0253(4) 0.0490(4) 0.3386(3) 0.0757(18) Uani 0.67 d PD E 1
C702 C 0.0940(2) 0.0021(3) 0.3457(2) 0.105(2) Uani 0.67 d PD E 1
H70A H 0.1436 0.0179 0.3158 0.157 Uiso 0.67 calc PR E 1
H70B H 0.0915 -0.0416 0.3375 0.157 Uiso 0.67 calc PR E 1
H70C H 0.0971 -0.0040 0.3890 0.157 Uiso 0.67 calc PR E 1
N510 N 0.1846(4) 0.4326(4) 0.4418(3) 0.0418(17) Uani 0.33 d P F 2
C511 C 0.2161(2) 0.3731(2) 0.46821(17) 0.0635(10) Uani 0.33 d P F 2
C512 C 0.2598(2) 0.3092(2) 0.4974(2) 0.0629(10) Uani 0.33 d P F 2
H51A H 0.2939 0.2815 0.4650 0.094 Uiso 0.33 calc PR F 2
H51B H 0.2191 0.2839 0.5290 0.094 Uiso 0.33 calc PR F 2
H51C H 0.2957 0.3189 0.5179 0.094 Uiso 0.33 calc PR F 2
N710 N 0.1224(6) -0.1217(6) 0.3795(5) 0.072(3) Uani 0.33 d PD G 2
C711 C 0.1076(6) -0.0654(6) 0.3655(5) 0.054(3) Uani 0.33 d PD G 2
C712 C 0.0940(2) 0.0021(3) 0.3457(2) 0.105(2) Uani 0.33 d P G 2
H71A H 0.1472 0.0174 0.3305 0.157 Uiso 0.33 calc PR G 2
H71B H 0.0569 0.0251 0.3808 0.157 Uiso 0.33 calc PR G 2
H71C H 0.0681 0.0137 0.3113 0.157 Uiso 0.33 calc PR G 2
N800 N 0.2812(4) 0.5860(4) 1.0756(3) 0.164(3) Uani 1 d . . .
C801 C 0.2941(3) 0.6384(5) 1.0686(2) 0.118(3) Uani 1 d . . .
C802 C 0.3085(3) 0.7069(4) 1.0601(2) 0.128(3) Uani 1 d . . .
H80A H 0.3060 0.7318 1.0179 0.192 Uiso 1 calc R . .
H80B H 0.3636 0.7037 1.0646 0.192 Uiso 1 calc R . .
H80C H 0.2656 0.7313 1.0921 0.192 Uiso 1 calc R . .

loop_
_atom_site_aniso_label
_atom_site_aniso_U_11
_atom_site_aniso_U_22
_atom_site_aniso_U_33
_atom_site_aniso_U_23
_atom_site_aniso_U_13
_atom_site_aniso_U_12
V1 0.01297(16) 0.01315(16) 0.01702(17) -0.00467(13) -0.00316(13) -0.00504(12)
O1 0.0217(8) 0.0222(8) 0.0264(8) -0.0107(7) 0.0054(6) -0.0121(6)
C1 0.0220(11) 0.0284(12) 0.0243(11) -0.0100(9) 0.0014(9) -0.0170(9)
C2 0.0336(13) 0.0409(14) 0.0266(12) -0.0188(11) 0.0069(10) -0.0263(11)
C3 0.0478(15) 0.0532(17) 0.0216(12) -0.0172(12) 0.0096(11) -0.0389(13)
C4 0.0479(15) 0.0406(14) 0.0195(11) -0.0066(10) 0.0000(11) -0.0352(12)
C5 0.0417(14) 0.0273(12) 0.0194(11) -0.0060(9) -0.0033(10) -0.0239(10)
C6 0.0281(11) 0.0264(11) 0.0167(10) -0.0084(9) 0.0008(9) -0.0166(9)
O7 0.0179(7) 0.0132(7) 0.0181(7) -0.0035(6) -0.0042(6) -0.0046(5)
P7 0.0213(3) 0.0148(2) 0.0163(3) -0.0052(2) -0.0007(2) -0.0086(2)
C8 0.0162(10) 0.0218(11) 0.0180(10) -0.0073(8) -0.0016(8) -0.0059(8)
O9 0.0205(7) 0.0175(7) 0.0234(8) -0.0032(6) -0.0102(6) -0.0066(6)
C9 0.0116(9) 0.0229(11) 0.0232(11) -0.0099(9) -0.0035(8) -0.0056(8)
C10 0.0183(10) 0.0247(11) 0.0288(12) -0.0130(9) -0.0095(9) -0.0003(8)
C11 0.0178(10) 0.0352(13) 0.0341(13) -0.0185(11) -0.0117(10) 0.0003(9)
C12 0.0134(10) 0.0351(13) 0.0342(13) -0.0234(11) -0.0007(9) -0.0067(9)
C13 0.0166(10) 0.0256(11) 0.0266(11) -0.0142(9) 0.0020(9) -0.0093(8)
C14 0.0352(14) 0.0505(16) 0.0331(14) -0.0285(13) 0.0141(11) -0.0278(12)
C15 0.0366(15) 0.0578(19) 0.059(2) -0.0425(17) 0.0092(14) -0.0144(14)
C16 0.063(2) 0.079(2) 0.0447(17) -0.0450(17) 0.0304(15) -0.0527(18)
C17 0.0400(15) 0.0513(17) 0.0433(16) -0.0337(14) 0.0083(12) -0.0276(13)
C18 0.0682(19) 0.0486(16) 0.0186(12) -0.0039(11) 0.0006(12) -0.0480(15)
C19 0.077(2) 0.0366(15) 0.0325(15) 0.0030(12) -0.0037(14) -0.0400(15)
C20 0.117(3) 0.083(3) 0.0260(15) 0.0127(15) -0.0185(18) -0.079(2)
C21 0.071(2) 0.060(2) 0.0382(16) -0.0162(14) 0.0109(15) -0.0549(17)
C22 0.0357(13) 0.0240(12) 0.0424(15) -0.0098(11) -0.0287(12) 0.0024(10)
C23 0.078(2) 0.0331(15) 0.071(2) -0.0101(15) -0.060(2) 0.0009(15)
C24 0.0476(15) 0.0253(12) 0.0301(13) -0.0011(10) -0.0191(12) -0.0082(11)
C25 0.0287(13) 0.0295(13) 0.0624(18) -0.0219(13) -0.0241(13) 0.0059(10)
C26 0.0179(11) 0.0488(16) 0.0497(16) -0.0342(13) -0.0049(11) -0.0086(10)
C27 0.0176(13) 0.093(3) 0.104(3) -0.073(2) -0.0097(15) -0.0079(14)
C28 0.0515(17) 0.0564(19) 0.0543(19) -0.0263(15) -0.0031(14) -0.0371(15)
C29 0.0305(13) 0.0412(15) 0.0479(16) -0.0267(13) -0.0155(12) -0.0036(11)
C30 0.0255(11) 0.0154(10) 0.0238(11) -0.0046(9) -0.0013(9) -0.0102(8)
C31 0.0264(11) 0.0231(11) 0.0263(12) -0.0095(9) -0.0033(9) -0.0061(9)
C32 0.0330(13) 0.0282(13) 0.0423(15) -0.0199(11) -0.0025(11) -0.0058(10)
C33 0.0353(14) 0.0166(11) 0.0631(19) -0.0149(12) -0.0108(13) -0.0043(10)
C34 0.0436(15) 0.0166(11) 0.0561(18) 0.0005(11) -0.0215(14) -0.0082(10)
C35 0.0418(14) 0.0208(11) 0.0313(13) -0.0019(10) -0.0125(11) -0.0129(10)
O41 0.0146(7) 0.0171(7) 0.0264(8) -0.0095(6) -0.0058(6) -0.0035(5)
C41 0.0142(9) 0.0161(10) 0.0154(9) -0.0051(8) -0.0003(8) -0.0055(7)
C42 0.0152(9) 0.0164(10) 0.0172(10) -0.0039(8) -0.0032(8) -0.0039(7)
C43 0.0196(10) 0.0129(9) 0.0180(10) -0.0049(8) -0.0035(8) -0.0029(8)
C44 0.0170(9) 0.0172(10) 0.0143(9) -0.0050(8) -0.0011(8) -0.0071(8)
C45 0.0158(9) 0.0174(10) 0.0143(9) -0.0038(8) -0.0026(8) -0.0041(8)
C46 0.0165(9) 0.0138(9) 0.0136(9) -0.0034(7) -0.0016(8) -0.0053(7)
P47 0.0167(2) 0.0119(2) 0.0138(2) -0.00199(19) -0.0047(2) -0.00416(19)
O47 0.0187(7) 0.0142(7) 0.0162(7) -0.0016(5) -0.0034(6) -0.0076(5)
C48 0.0171(9) 0.0103(9) 0.0168(10) -0.0029(7) -0.0051(8) -0.0032(7)
O49 0.0130(6) 0.0206(7) 0.0169(7) -0.0029(6) -0.0054(6) -0.0047(5)
C49 0.0140(9) 0.0118(9) 0.0199(10) -0.0015(8) -0.0051(8) -0.0045(7)
C50 0.0177(10) 0.0151(10) 0.0181(10) -0.0036(8) -0.0046(8) -0.0068(8)
C51 0.0169(10) 0.0211(11) 0.0225(11) -0.0086(9) -0.0017(8) -0.0046(8)
C52 0.0165(10) 0.0154(10) 0.0297(12) -0.0068(9) -0.0083(9) -0.0006(8)
C53 0.0185(10) 0.0137(9) 0.0245(11) -0.0043(8) -0.0112(9) -0.0019(8)
C54 0.0231(11) 0.0183(11) 0.0349(13) -0.0059(9) -0.0165(10) -0.0010(8)
C55 0.0195(11) 0.0265(12) 0.0495(16) -0.0152(11) -0.0138(11) 0.0009(9)
C56 0.0369(13) 0.0283(12) 0.0314(13) -0.0014(10) -0.0201(11) -0.0080(10)
C57 0.0361(14) 0.0185(12) 0.0587(18) -0.0069(11) -0.0298(13) 0.0018(10)
C58 0.0197(10) 0.0150(10) 0.0235(11) -0.0066(8) -0.0053(9) -0.0063(8)
C59 0.0282(12) 0.0216(11) 0.0395(14) -0.0095(10) -0.0173(11) -0.0056(9)
C60 0.0292(12) 0.0209(11) 0.0289(12) -0.0064(9) -0.0034(10) -0.0129(9)
C61 0.0269(11) 0.0236(11) 0.0244(11) -0.0107(9) -0.0046(9) -0.0086(9)
C62 0.0210(10) 0.0248(11) 0.0145(10) -0.0031(8) -0.0031(8) -0.0084(8)
C63 0.0355(13) 0.0271(12) 0.0237(12) 0.0041(9) -0.0124(10) -0.0172(10)
C64 0.0264(12) 0.0548(17) 0.0190(11) -0.0128(11) -0.0018(10) -0.0086(11)
C65 0.0256(11) 0.0251(11) 0.0188(10) -0.0030(9) -0.0076(9) -0.0104(9)
C66 0.0168(10) 0.0250(12) 0.0463(15) -0.0141(11) -0.0118(10) 0.0032(9)
C67 0.0265(13) 0.0353(14) 0.0516(17) -0.0193(13) -0.0143(12) 0.0106(11)
C68 0.0196(13) 0.0374(16) 0.109(3) -0.0057(17) -0.0186(16) -0.0046(11)
C69 0.0336(15) 0.072(2) 0.066(2) -0.0353(18) -0.0333(15) 0.0179(14)
C70 0.0272(11) 0.0201(10) 0.0153(10) -0.0002(8) -0.0090(9) -0.0093(9)
C71 0.0359(13) 0.0219(11) 0.0223(11) 0.0007(9) -0.0130(10) -0.0074(9)
C72 0.0467(15) 0.0274(13) 0.0321(14) 0.0073(11) -0.0223(12) -0.0082(11)
C73 0.0590(17) 0.0399(15) 0.0219(12) 0.0067(11) -0.0219(12) -0.0185(13)
C74 0.0563(17) 0.0402(15) 0.0189(12) -0.0044(11) -0.0115(12) -0.0180(13)
C75 0.0372(13) 0.0263(12) 0.0184(11) -0.0036(9) -0.0066(10) -0.0098(10)
V2 0.01142(15) 0.01059(16) 0.01732(17) -0.00409(13) -0.00528(13) -0.00196(12)
O101 0.0122(6) 0.0181(7) 0.0180(7) -0.0040(6) -0.0057(6) -0.0037(5)
C101 0.0142(9) 0.0097(9) 0.0181(10) -0.0022(7) -0.0057(8) -0.0036(7)
C102 0.0193(10) 0.0131(9) 0.0176(10) -0.0025(8) -0.0064(8) -0.0054(8)
C103 0.0158(9) 0.0156(10) 0.0206(10) -0.0060(8) -0.0017(8) -0.0032(8)
C104 0.0134(9) 0.0146(10) 0.0222(10) -0.0023(8) -0.0048(8) -0.0024(7)
C105 0.0156(9) 0.0143(9) 0.0197(10) -0.0029(8) -0.0078(8) -0.0026(7)
C106 0.0147(9) 0.0102(9) 0.0171(10) -0.0028(7) -0.0044(8) -0.0029(7)
P107 0.0122(2) 0.0120(2) 0.0148(2) -0.00298(19) -0.00514(19) -0.00216(18)
O107 0.0143(7) 0.0127(7) 0.0184(7) -0.0024(5) -0.0061(6) -0.0029(5)
C108 0.0144(9) 0.0117(9) 0.0143(9) -0.0031(7) -0.0032(7) -0.0029(7)
O109 0.0141(7) 0.0123(7) 0.0241(8) -0.0063(6) -0.0072(6) -0.0013(5)
C109 0.0149(9) 0.0130(9) 0.0163(10) -0.0058(8) -0.0026(8) -0.0035(7)
C110 0.0177(10) 0.0139(10) 0.0187(10) -0.0038(8) -0.0057(8) -0.0006(8)
C111 0.0196(10) 0.0120(9) 0.0210(10) -0.0051(8) -0.0040(8) -0.0006(8)
C112 0.0179(10) 0.0154(10) 0.0167(10) -0.0058(8) -0.0013(8) -0.0064(8)
C113 0.0146(9) 0.0179(10) 0.0147(9) -0.0055(8) -0.0026(8) -0.0036(7)
C114 0.0199(10) 0.0212(10) 0.0171(10) -0.0043(8) -0.0061(8) -0.0055(8)
C115 0.0305(12) 0.0242(11) 0.0222(11) -0.0011(9) -0.0110(10) -0.0058(9)
C116 0.0258(12) 0.0419(14) 0.0192(11) -0.0110(10) -0.0030(9) -0.0080(10)
C117 0.0285(11) 0.0271(12) 0.0221(11) -0.0069(9) -0.0097(9) -0.0097(9)
C118 0.0118(9) 0.0252(11) 0.0256(11) -0.0053(9) -0.0063(8) -0.0008(8)
C119 0.0162(15) 0.340(8) 0.036(2) -0.022(3) -0.0160(14) 0.018(3)
C120 0.0327(18) 0.088(3) 0.198(5) 0.078(3) -0.059(3) -0.0394(19)
C121 0.046(2) 0.115(4) 0.329(8) -0.163(5) -0.102(4) 0.060(2)
C122 0.0245(11) 0.0127(10) 0.0358(13) -0.0065(9) -0.0167(10) 0.0024(8)
C123 0.0406(14) 0.0229(12) 0.0355(14) -0.0022(10) -0.0248(12) -0.0040(10)
C124 0.0365(14) 0.0176(11) 0.0565(17) -0.0064(11) -0.0283(13) 0.0037(10)
C125 0.0204(11) 0.0254(12) 0.0504(16) -0.0121(11) -0.0157(11) 0.0021(9)
C126 0.0183(10) 0.0169(10) 0.0242(11) -0.0094(9) -0.0019(8) -0.0055(8)
C127 0.0316(12) 0.0208(11) 0.0324(13) -0.0091(10) 0.0036(10) -0.0137(9)
C128 0.0244(11) 0.0243(12) 0.0483(15) -0.0162(11) -0.0132(11) -0.0071(9)
C129 0.0259(11) 0.0239(11) 0.0286(12) -0.0141(10) -0.0036(9) -0.0084(9)
C130 0.0154(9) 0.0207(10) 0.0169(10) 0.0000(8) -0.0080(8) -0.0073(8)
C131 0.0239(11) 0.0244(11) 0.0193(11) -0.0028(9) -0.0073(9) -0.0066(9)
C132 0.0369(13) 0.0362(13) 0.0210(11) -0.0057(10) -0.0110(10) -0.0139(11)
C133 0.0368(13) 0.0370(14) 0.0237(12) 0.0042(10) -0.0189(10) -0.0186(11)
C134 0.0255(11) 0.0265(12) 0.0310(13) 0.0075(10) -0.0169(10) -0.0096(9)
C135 0.0182(10) 0.0216(11) 0.0231(11) -0.0006(9) -0.0064(9) -0.0056(8)
O141 0.0169(7) 0.0141(7) 0.0208(7) -0.0018(6) -0.0094(6) -0.0040(5)
C141 0.0126(9) 0.0164(10) 0.0151(9) -0.0056(8) -0.0024(7) -0.0046(7)
C142 0.0157(9) 0.0182(10) 0.0178(10) -0.0036(8) -0.0064(8) -0.0028(8)
C143 0.0150(9) 0.0228(11) 0.0216(11) -0.0060(9) -0.0084(8) -0.0029(8)
C144 0.0146(9) 0.0223(11) 0.0291(12) -0.0129(9) -0.0072(9) -0.0031(8)
C145 0.0153(9) 0.0160(10) 0.0283(11) -0.0092(9) -0.0087(9) -0.0013(8)
C146 0.0102(9) 0.0162(9) 0.0190(10) -0.0057(8) -0.0061(8) -0.0009(7)
P147 0.0126(2) 0.0110(2) 0.0185(3) -0.00470(19) -0.0055(2) -0.00162(18)
O147 0.0135(6) 0.0129(7) 0.0183(7) -0.0046(5) -0.0055(6) -0.0021(5)
C148 0.0135(9) 0.0171(10) 0.0190(10) -0.0033(8) -0.0045(8) -0.0043(7)
O149 0.0169(7) 0.0148(7) 0.0220(8) -0.0051(6) -0.0009(6) -0.0042(5)
C149 0.0130(9) 0.0178(10) 0.0208(10) -0.0037(8) -0.0045(8) -0.0042(7)
C150 0.0190(10) 0.0224(11) 0.0235(11) -0.0053(9) -0.0014(9) -0.0006(8)
C151 0.0249(12) 0.0280(12) 0.0235(12) 0.0000(10) 0.0037(9) -0.0022(9)
C152 0.0239(11) 0.0216(11) 0.0288(12) 0.0012(10) 0.0007(10) -0.0042(9)
C153 0.0186(10) 0.0165(10) 0.0291(12) -0.0044(9) -0.0043(9) -0.0026(8)
C154 0.0306(12) 0.0186(11) 0.0361(13) 0.0012(9) -0.0244(11) -0.0060(9)
C155 0.0487(16) 0.0233(12) 0.0625(19) 0.0048(12) -0.0435(15) -0.0085(11)
C156 0.0491(15) 0.0324(13) 0.0335(14) 0.0106(11) -0.0253(12) -0.0221(12)
C157 0.0287(12) 0.0205(12) 0.0578(17) -0.0122(11) -0.0258(12) 0.0040(9)
C158 0.0286(12) 0.0194(11) 0.0505(16) -0.0105(11) -0.0256(11) -0.0028(9)
C159 0.053(3) 0.048(3) 0.035(2) -0.0169(19) -0.014(2) -0.024(2)
C160 0.0205(17) 0.032(2) 0.060(3) -0.0146(19) -0.0134(18) -0.0091(15)
C161 0.035(2) 0.0237(18) 0.058(3) -0.0095(18) -0.0255(19) -0.0082(15)
C259 0.047(5) 0.033(4) 0.052(5) -0.024(4) -0.023(4) -0.008(4)
C260 0.054(5) 0.037(5) 0.058(6) -0.011(4) -0.019(4) -0.029(4)
C261 0.062(6) 0.027(4) 0.068(6) -0.007(4) -0.049(5) -0.014(4)
C162 0.0282(12) 0.0242(12) 0.0264(12) -0.0079(10) 0.0045(10) 0.0019(9)
C163 0.066(2) 0.0353(16) 0.0394(17) -0.0100(13) 0.0187(15) 0.0083(14)
C164 0.0257(13) 0.0302(14) 0.0498(17) -0.0091(12) -0.0033(12) 0.0060(10)
C165 0.0375(15) 0.0401(15) 0.0505(17) -0.0326(14) -0.0060(13) 0.0049(12)
C166 0.0422(15) 0.0232(13) 0.0384(15) 0.0055(11) 0.0103(12) -0.0043(11)
C167 0.052(2) 0.060(2) 0.125(4) 0.042(2) 0.008(2) -0.0242(18)
C168 0.114(3) 0.0216(15) 0.050(2) 0.0074(14) 0.017(2) -0.0126(17)
C169 0.105(3) 0.049(2) 0.0447(19) 0.0161(16) -0.021(2) -0.016(2)
C170 0.0153(9) 0.0123(9) 0.0247(11) -0.0050(8) -0.0067(8) -0.0029(7)
C171 0.0203(10) 0.0188(10) 0.0274(12) -0.0038(9) -0.0102(9) -0.0036(8)
C172 0.0219(11) 0.0174(11) 0.0391(14) -0.0020(10) -0.0160(10) 0.0004(8)
C173 0.0214(11) 0.0163(11) 0.0471(15) -0.0144(10) -0.0109(10) 0.0030(8)
C174 0.0247(11) 0.0250(12) 0.0354(13) -0.0172(10) -0.0083(10) 0.0027(9)
C175 0.0218(10) 0.0178(10) 0.0279(12) -0.0074(9) -0.0111(9) 0.0016(8)
N900 0.074(3) 0.066(3) 0.041(2) -0.015(2) -0.032(2) 0.003(2)
C901 0.037(2) 0.057(3) 0.0275(19) -0.0142(18) -0.0133(17) -0.0004(18)
C902 0.034(2) 0.059(3) 0.031(2) -0.009(3) -0.0027(17) -0.016(3)
N910 0.074(3) 0.066(3) 0.041(2) -0.015(2) -0.032(2) 0.003(2)
C911 0.037(2) 0.057(3) 0.0275(19) -0.0142(18) -0.0133(17) -0.0004(18)
C912 0.034(2) 0.059(3) 0.031(2) -0.009(3) -0.0027(17) -0.016(3)
N300 0.288(7) 0.053(2) 0.060(2) -0.0050(19) -0.054(3) -0.028(3)
C301 0.144(4) 0.051(2) 0.0307(17) 0.0055(15) -0.032(2) -0.033(2)
C302 0.092(2) 0.0421(17) 0.0464(18) 0.0138(14) -0.0410(18) -0.0360(17)
N400 0.092(3) 0.076(2) 0.086(3) -0.034(2) 0.011(2) -0.050(2)
C401 0.0464(17) 0.060(2) 0.054(2) -0.0282(17) 0.0080(15) -0.0235(15)
C402 0.0359(15) 0.0494(17) 0.0486(17) -0.0220(14) -0.0001(13) -0.0104(13)
N600 0.067(4) 0.085(5) 0.110(6) -0.055(5) -0.031(4) -0.004(4)
C601 0.057(4) 0.042(4) 0.108(7) -0.022(4) -0.047(4) 0.005(3)
C602 0.099(5) 0.088(4) 0.088(4) -0.033(4) -0.058(4) 0.010(4)
N500 0.096(4) 0.106(5) 0.082(4) -0.025(4) -0.017(4) 0.013(4)
C501 0.0455(19) 0.064(2) 0.080(3) -0.021(2) -0.0077(19) -0.0182(17)
C502 0.0391(18) 0.100(3) 0.056(2) -0.033(2) 0.0006(16) -0.0211(19)
N700 0.117(6) 0.119(6) 0.156(7) -0.018(5) -0.082(5) -0.015(5)
C701 0.058(4) 0.104(5) 0.079(4) -0.020(4) -0.023(3) -0.031(4)
C702 0.034(2) 0.215(6) 0.092(3) -0.100(4) 0.002(2) -0.025(3)
N510 0.030(3) 0.059(5) 0.037(4) -0.026(4) -0.006(3) 0.002(3)
C511 0.0391(18) 0.100(3) 0.056(2) -0.033(2) 0.0006(16) -0.0211(19)
C512 0.0455(19) 0.064(2) 0.080(3) -0.021(2) -0.0077(19) -0.0182(17)
N710 0.061(6) 0.120(9) 0.063(6) -0.015(6) -0.026(5) -0.055(7)
C711 0.028(5) 0.104(9) 0.051(6) -0.051(7) 0.002(4) -0.028(6)
C712 0.034(2) 0.215(6) 0.092(3) -0.100(4) 0.002(2) -0.025(3)
N800 0.112(5) 0.161(6) 0.117(5) 0.013(4) 0.025(3) 0.030(4)
C801 0.050(3) 0.218(9) 0.038(2) 0.019(4) -0.0009(19) -0.003(4)
C802 0.084(3) 0.278(9) 0.037(2) 0.014(4) -0.022(2) -0.094(5)

loop_
_atom_type_symbol
_atom_type_description
_atom_type_scat_dispersion_real
_atom_type_scat_dispersion_imag
_atom_type_scat_source
C C 0.0033 0.0016 'International Tables Vol C Tables 4.2.6.8 and 6.1.1.4'
H H 0.0000 0.0000 'International Tables Vol C Tables 4.2.6.8 and 6.1.1.4'
O O 0.0106 0.0060 'International Tables Vol C Tables 4.2.6.8 and 6.1.1.4'
P P 0.1023 0.0942 'International Tables Vol C Tables 4.2.6.8 and 6.1.1.4'
V V 0.3005 0.5294 'International Tables Vol C Tables 4.2.6.8 and 6.1.1.4'
N N 0.0061 0.0033 'International Tables Vol C Tables 4.2.6.8 and 6.1.1.4'

loop_
_geom_angle_atom_site_label_1
_geom_angle_atom_site_label_2
_geom_angle_atom_site_label_3
_geom_angle
_geom_angle_site_symmetry_1
_geom_angle_site_symmetry_3
_geom_angle_publ_flag
O41 V1 O9 100.76(6) . . ?
O41 V1 O49 88.59(6) . . ?
O9 V1 O49 91.78(6) . . ?
O41 V1 O1 94.52(6) . . ?
O9 V1 O1 89.94(7) . . ?
O49 V1 O1 176.11(7) . . ?
O41 V1 O47 88.14(6) . . ?
O9 V1 O47 171.10(6) . . ?
O49 V1 O47 88.77(6) . . ?
O1 V1 O47 89.00(6) . . ?
O41 V1 O7 170.80(6) . . ?
O9 V1 O7 88.03(6) . . ?
O49 V1 O7 88.42(6) . . ?
O1 V1 O7 88.15(6) . . ?
O47 V1 O7 83.10(6) . . ?
C1 O1 V1 135.89(14) . . ?
O1 C1 C6 118.79(19) . . ?
O1 C1 C2 121.8(2) . . ?
C6 C1 C2 119.3(2) . . ?
C3 C2 C1 116.8(2) . . ?
C3 C2 C14 121.8(2) . . ?
C1 C2 C14 121.4(2) . . ?
C2 C3 C4 124.6(2) . . ?
C5 C4 C3 117.3(2) . . ?
C5 C4 C18 122.8(2) . . ?
C3 C4 C18 119.8(2) . . ?
C4 C5 C6 120.5(2) . . ?
C5 C6 C1 121.4(2) . . ?
C5 C6 P7 124.84(17) . . ?
C1 C6 P7 113.78(16) . . ?
P7 O7 V1 115.52(8) . . ?
O7 P7 C8 110.18(9) . . ?
O7 P7 C6 109.39(9) . . ?
C8 P7 C6 109.05(10) . . ?
O7 P7 C30 107.72(9) . . ?
C8 P7 C30 109.87(10) . . ?
C6 P7 C30 110.63(10) . . ?
C13 C8 C9 120.9(2) . . ?
C13 C8 P7 118.11(17) . . ?
C9 C8 P7 121.02(15) . . ?
C9 O9 V1 134.17(14) . . ?
O9 C9 C8 121.86(19) . . ?
O9 C9 C10 119.38(19) . . ?
C8 C9 C10 118.76(18) . . ?
C11 C10 C9 117.2(2) . . ?
C11 C10 C22 121.8(2) . . ?
C9 C10 C22 120.83(18) . . ?
C10 C11 C12 124.6(2) . . ?
C13 C12 C11 116.90(19) . . ?
C13 C12 C26 122.4(2) . . ?
C11 C12 C26 120.7(2) . . ?
C12 C13 C8 121.4(2) . . ?
C15 C14 C16 107.9(2) . . ?
C15 C14 C2 110.5(2) . . ?
C16 C14 C2 112.0(2) . . ?
C15 C14 C17 110.4(2) . . ?
C16 C14 C17 107.5(2) . . ?
C2 C14 C17 108.4(2) . . ?
C19 C18 C4 111.0(2) . . ?
C19 C18 C21 108.6(2) . . ?
C4 C18 C21 109.1(3) . . ?
C19 C18 C20 108.6(3) . . ?
C4 C18 C20 109.6(2) . . ?
C21 C18 C20 109.9(2) . . ?
C10 C22 C25 108.4(2) . . ?
C10 C22 C23 112.2(2) . . ?
C25 C22 C23 107.3(2) . . ?
C10 C22 C24 110.93(18) . . ?
C25 C22 C24 111.04(19) . . ?
C23 C22 C24 107.0(2) . . ?
C29 C26 C12 109.4(2) . . ?
C27 C26 C12 109.01(19) . . ?
C29 C26 C28 109.0(2) . . ?
C27 C26 C28 108.2(2) . . ?
C12 C26 C28 111.5(2) . . ?
C31 C30 C35 119.0(2) . . ?
C31 C30 P7 122.05(17) . . ?
C35 C30 P7 118.14(17) . . ?
C32 C31 C30 120.0(2) . . ?
C33 C32 C31 120.5(2) . . ?
C32 C33 C34 120.0(2) . . ?
C33 C34 C35 120.2(2) . . ?
C34 C35 C30 120.3(2) . . ?
C41 O41 V1 132.75(12) . . ?
O41 C41 C46 121.63(17) . . ?
O41 C41 C42 119.39(17) . . ?
C46 C41 C42 118.98(17) . . ?
C43 C42 C41 117.34(18) . . ?
C43 C42 C54 121.26(18) . . ?
C41 C42 C54 121.28(17) . . ?
C42 C43 C44 124.77(18) . . ?
C45 C44 C43 116.84(18) . . ?
C45 C44 C58 123.48(18) . . ?
C43 C44 C58 119.65(17) . . ?
C44 C45 C46 121.26(18) . . ?
C41 C46 C45 120.72(18) . . ?
C41 C46 P47 120.89(14) . . ?
C45 C46 P47 118.30(15) . . ?
O47 P47 C48 108.26(8) . . ?
O47 P47 C46 110.35(9) . . ?
C48 P47 C46 109.58(9) . . ?
O47 P47 C70 108.27(9) . . ?
C48 P47 C70 110.18(10) . . ?
C46 P47 C70 110.17(9) . . ?
P47 O47 V1 114.91(8) . . ?
C53 C48 C49 121.02(18) . . ?
C53 C48 P47 125.56(16) . . ?
C49 C48 P47 113.41(14) . . ?
C49 O49 V1 133.14(13) . . ?
O49 C49 C48 118.30(17) . . ?
O49 C49 C50 121.50(18) . . ?
C48 C49 C50 120.13(17) . . ?
C51 C50 C49 116.28(18) . . ?
C51 C50 C62 121.62(18) . . ?
C49 C50 C62 122.04(17) . . ?
C50 C51 C52 124.75(19) . . ?
C53 C52 C51 117.84(18) . . ?
C53 C52 C66 122.59(19) . . ?
C51 C52 C66 119.56(19) . . ?
C52 C53 C48 119.93(19) . . ?
C57 C54 C42 112.05(17) . . ?
C57 C54 C56 107.4(2) . . ?
C42 C54 C56 107.35(17) . . ?
C57 C54 C55 107.52(18) . . ?
C42 C54 C55 111.44(19) . . ?
C56 C54 C55 111.01(19) . . ?
C59 C58 C60 108.88(18) . . ?
C59 C58 C44 111.59(17) . . ?
C60 C58 C44 109.69(17) . . ?
C59 C58 C61 108.50(18) . . ?
C60 C58 C61 109.02(17) . . ?
C44 C58 C61 109.12(16) . . ?
C64 C62 C63 108.48(19) . . ?
C64 C62 C50 111.45(18) . . ?
C63 C62 C50 108.56(17) . . ?
C64 C62 C65 107.23(18) . . ?
C63 C62 C65 108.26(17) . . ?
C50 C62 C65 112.74(17) . . ?
C69 C66 C67 108.8(2) . . ?
C69 C66 C52 112.2(2) . . ?
C67 C66 C52 109.71(19) . . ?
C69 C66 C68 109.5(2) . . ?
C67 C66 C68 108.3(2) . . ?
C52 C66 C68 108.22(19) . . ?
C71 C70 C75 119.0(2) . . ?
C71 C70 P47 118.85(16) . . ?
C75 C70 P47 121.73(17) . . ?
C72 C71 C70 120.5(2) . . ?
C73 C72 C71 119.8(2) . . ?
C72 C73 C74 120.3(2) . . ?
C73 C74 C75 120.3(2) . . ?
C74 C75 C70 120.0(2) . . ?
O109 V2 O141 101.32(6) . . ?
O109 V2 O101 88.72(6) . . ?
O141 V2 O101 93.49(6) . . ?
O109 V2 O149 95.69(6) . . ?
O141 V2 O149 87.29(6) . . ?
O101 V2 O149 175.29(6) . . ?
O109 V2 O147 169.81(6) . . ?
O141 V2 O147 88.18(6) . . ?
O101 V2 O147 87.00(6) . . ?
O149 V2 O147 88.39(6) . . ?
O109 V2 O107 87.57(6) . . ?
O141 V2 O107 170.67(6) . . ?
O101 V2 O107 89.52(6) . . ?
O149 V2 O107 89.00(6) . . ?
O147 V2 O107 83.16(5) . . ?
C101 O101 V2 133.15(12) . . ?
O101 C101 C106 118.28(17) . . ?
O101 C101 C102 121.88(17) . . ?
C106 C101 C102 119.73(17) . . ?
C103 C102 C101 116.71(18) . . ?
C103 C102 C114 121.93(18) . . ?
C101 C102 C114 121.34(17) . . ?
C102 C103 C104 124.73(19) . . ?
C105 C104 C103 117.16(18) . . ?
C105 C104 C118 122.19(18) . . ?
C103 C104 C118 120.65(18) . . ?
C104 C105 C106 120.49(18) . . ?
C105 C106 C101 121.09(18) . . ?
C105 C106 P107 125.69(15) . . ?
C101 C106 P107 113.22(14) . . ?
O107 P107 C106 109.63(8) . . ?
O107 P107 C108 110.01(8) . . ?
C106 P107 C108 108.36(9) . . ?
O107 P107 C130 108.93(9) . . ?
C106 P107 C130 110.41(9) . . ?
C108 P107 C130 109.49(9) . . ?
P107 O107 V2 114.33(8) . . ?
C113 C108 C109 121.09(17) . . ?
C113 C108 P107 117.73(14) . . ?
C109 C108 P107 121.16(14) . . ?
C109 O109 V2 132.05(12) . . ?
O109 C109 C108 121.49(17) . . ?
O109 C109 C110 120.00(17) . . ?
C108 C109 C110 118.50(17) . . ?
C111 C110 C109 117.69(18) . . ?
C111 C110 C122 121.11(18) . . ?
C109 C110 C122 121.12(17) . . ?
C110 C111 C112 124.57(18) . . ?
C113 C112 C111 116.64(18) . . ?
C113 C112 C126 123.10(18) . . ?
C111 C112 C126 120.26(18) . . ?
C112 C113 C108 121.48(18) . . ?
C116 C114 C102 111.98(17) . . ?
C116 C114 C117 107.68(18) . . ?
C102 C114 C117 110.74(17) . . ?
C116 C114 C115 107.71(18) . . ?
C102 C114 C115 109.65(17) . . ?
C117 C114 C115 108.97(17) . . ?
C120 C118 C119 108.6(4) . . ?
C120 C118 C121 109.0(4) . . ?
C119 C118 C121 107.3(4) . . ?
C120 C118 C104 110.2(2) . . ?
C119 C118 C104 111.9(2) . . ?
C121 C118 C104 109.7(2) . . ?
C123 C122 C110 107.88(17) . . ?
C123 C122 C124 107.1(2) . . ?
C110 C122 C124 112.25(18) . . ?
C123 C122 C125 111.28(19) . . ?
C110 C122 C125 110.79(18) . . ?
C124 C122 C125 107.50(19) . . ?
C127 C126 C128 108.78(18) . . ?
C127 C126 C112 110.07(18) . . ?
C128 C126 C112 111.54(17) . . ?
C127 C126 C129 109.31(18) . . ?
C128 C126 C129 108.67(18) . . ?
C112 C126 C129 108.44(16) . . ?
C131 C130 C135 119.20(19) . . ?
C131 C130 P107 120.54(15) . . ?
C135 C130 P107 119.72(16) . . ?
C132 C131 C130 120.2(2) . . ?
C133 C132 C131 120.3(2) . . ?
C132 C133 C134 119.9(2) . . ?
C135 C134 C133 120.3(2) . . ?
C134 C135 C130 120.1(2) . . ?
C141 O141 V2 131.80(13) . . ?
O141 C141 C146 121.50(17) . . ?
O141 C141 C142 120.39(17) . . ?
C146 C141 C142 118.11(17) . . ?
C143 C142 C141 117.96(18) . . ?
C143 C142 C154 121.49(18) . . ?
C141 C142 C154 120.52(17) . . ?
C142 C143 C144 124.60(19) . . ?
C145 C144 C143 116.69(18) . . ?
C145 C144 C158 122.29(19) . . ?
C143 C144 C158 121.03(18) . . ?
C144 C145 C146 121.46(19) . . ?
C145 C146 C141 121.09(18) . . ?
C145 C146 P147 117.90(15) . . ?
C141 C146 P147 120.84(14) . . ?
O147 P147 C146 110.96(9) . . ?
O147 P147 C148 109.07(9) . . ?
C146 P147 C148 107.80(9) . . ?
O147 P147 C170 107.40(8) . . ?
C146 P147 C170 109.50(9) . . ?
C148 P147 C170 112.14(10) . . ?
P147 O147 V2 115.33(7) . . ?
C153 C148 C149 121.21(19) . . ?
C153 C148 P147 126.22(16) . . ?
C149 C148 P147 112.57(15) . . ?
C149 O149 V2 134.09(12) . . ?
O149 C149 C148 118.67(18) . . ?
O149 C149 C150 121.79(18) . . ?
C148 C149 C150 119.41(19) . . ?
C151 C150 C149 116.6(2) . . ?
C151 C150 C162 122.2(2) . . ?
C149 C150 C162 121.13(19) . . ?
C150 C151 C152 125.0(2) . . ?
C153 C152 C151 117.1(2) . . ?
C153 C152 C166 123.1(2) . . ?
C151 C152 C166 119.7(2) . . ?
C152 C153 C148 120.5(2) . . ?
C156 C154 C157 111.36(19) . . ?
C156 C154 C142 110.34(19) . . ?
C157 C154 C142 108.64(19) . . ?
C156 C154 C155 107.4(2) . . ?
C157 C154 C155 107.5(2) . . ?
C142 C154 C155 111.62(18) . . ?
C260 C158 C159 133.3(4) . . ?
C260 C158 C144 114.1(3) . . ?
C159 C158 C144 112.2(2) . . ?
C260 C158 C161 55.5(3) . . ?
C159 C158 C161 111.0(3) . . ?
C144 C158 C161 111.6(2) . . ?
C260 C158 C261 112.6(4) . . ?
C159 C158 C261 43.0(3) . . ?
C144 C158 C261 110.3(3) . . ?
C161 C158 C261 137.2(3) . . ?
C260 C158 C160 48.9(3) . . ?
C159 C158 C160 110.3(2) . . ?
C144 C158 C160 108.1(2) . . ?
C161 C158 C160 103.3(2) . . ?
C261 C158 C160 70.8(3) . . ?
C260 C158 C259 111.4(4) . . ?
C159 C158 C259 59.8(3) . . ?
C144 C158 C259 105.4(3) . . ?
C161 C158 C259 58.8(3) . . ?
C261 C158 C259 102.0(4) . . ?
C160 C158 C259 146.1(3) . . ?
C163 C162 C165 108.4(2) . . ?
C163 C162 C164 107.1(2) . . ?
C165 C162 C164 109.1(2) . . ?
C163 C162 C150 111.5(2) . . ?
C165 C162 C150 110.63(19) . . ?
C164 C162 C150 109.9(2) . . ?
C168 C166 C167 110.9(3) . . ?
C168 C166 C152 112.1(2) . . ?
C167 C166 C152 110.3(2) . . ?
C168 C166 C169 106.8(3) . . ?
C167 C166 C169 107.9(3) . . ?
C152 C166 C169 108.6(2) . . ?
C175 C170 C171 119.25(19) . . ?
C175 C170 P147 120.16(16) . . ?
C171 C170 P147 119.64(16) . . ?
C172 C171 C170 119.9(2) . . ?
C173 C172 C171 120.6(2) . . ?
C174 C173 C172 120.0(2) . . ?
C173 C174 C175 120.0(2) . . ?
C174 C175 C170 120.3(2) . . ?
N900 C901 C902 179.7(6) . . ?
N910 C911 C912 179.2(6) . . ?
N300 C301 C302 178.5(6) . . ?
N400 C401 C402 179.5(4) . . ?
N600 C601 C602 178.1(8) . . ?
C601 C602 C601 180.000(2) . 2_667 ?
N500 C501 C502 173.7(5) . . ?
N700 C701 C702 178.3(7) . . ?
N800 C801 C802 178.5(7) . . ?

loop_
_geom_bond_atom_site_label_1
_geom_bond_atom_site_label_2
_geom_bond_distance
_geom_bond_site_symmetry_2
_geom_bond_publ_flag
V1 O41 1.8585(14) . ?
V1 O9 1.8785(14) . ?
V1 O49 1.8940(14) . ?
V1 O1 1.9020(15) . ?
V1 O47 2.0090(14) . ?
V1 O7 2.0092(14) . ?
O1 C1 1.337(3) . ?
C1 C6 1.408(3) . ?
C1 C2 1.421(3) . ?
C2 C3 1.391(3) . ?
C2 C14 1.538(3) . ?
C3 C4 1.406(3) . ?
C4 C5 1.384(3) . ?
C4 C18 1.535(3) . ?
C5 C6 1.398(3) . ?
C6 P7 1.785(2) . ?
O7 P7 1.5275(14) . ?
P7 C8 1.783(2) . ?
P7 C30 1.799(2) . ?
C8 C13 1.407(3) . ?
C8 C9 1.409(3) . ?
O9 C9 1.339(2) . ?
C9 C10 1.425(3) . ?
C10 C11 1.397(3) . ?
C10 C22 1.534(3) . ?
C11 C12 1.402(3) . ?
C12 C13 1.375(3) . ?
C12 C26 1.542(3) . ?
C14 C15 1.530(4) . ?
C14 C16 1.537(4) . ?
C14 C17 1.541(3) . ?
C18 C19 1.525(4) . ?
C18 C21 1.538(4) . ?
C18 C20 1.544(4) . ?
C22 C25 1.537(3) . ?
C22 C23 1.537(3) . ?
C22 C24 1.542(4) . ?
C26 C29 1.531(4) . ?
C26 C27 1.531(3) . ?
C26 C28 1.544(4) . ?
C30 C31 1.394(3) . ?
C30 C35 1.403(3) . ?
C31 C32 1.391(3) . ?
C32 C33 1.380(4) . ?
C33 C34 1.384(4) . ?
C34 C35 1.386(3) . ?
O41 C41 1.346(2) . ?
C41 C46 1.408(3) . ?
C41 C42 1.425(3) . ?
C42 C43 1.388(3) . ?
C42 C54 1.538(3) . ?
C43 C44 1.404(3) . ?
C44 C45 1.379(3) . ?
C44 C58 1.538(3) . ?
C45 C46 1.411(3) . ?
C46 P47 1.787(2) . ?
P47 O47 1.5300(14) . ?
P47 C48 1.787(2) . ?
P47 C70 1.801(2) . ?
C48 C53 1.403(3) . ?
C48 C49 1.410(3) . ?
O49 C49 1.342(2) . ?
C49 C50 1.417(3) . ?
C50 C51 1.392(3) . ?
C50 C62 1.540(3) . ?
C51 C52 1.403(3) . ?
C52 C53 1.386(3) . ?
C52 C66 1.539(3) . ?
C54 C57 1.535(3) . ?
C54 C56 1.539(3) . ?
C54 C55 1.539(3) . ?
C58 C59 1.530(3) . ?
C58 C60 1.535(3) . ?
C58 C61 1.538(3) . ?
C62 C64 1.534(3) . ?
C62 C63 1.539(3) . ?
C62 C65 1.542(3) . ?
C66 C69 1.503(4) . ?
C66 C67 1.529(3) . ?
C66 C68 1.549(4) . ?
C70 C71 1.399(3) . ?
C70 C75 1.399(3) . ?
C71 C72 1.391(3) . ?
C72 C73 1.384(4) . ?
C73 C74 1.384(4) . ?
C74 C75 1.392(3) . ?
V2 O109 1.8623(13) . ?
V2 O141 1.8829(14) . ?
V2 O101 1.9008(14) . ?
V2 O149 1.9032(14) . ?
V2 O147 2.0029(13) . ?
V2 O107 2.0111(14) . ?
O101 C101 1.345(2) . ?
C101 C106 1.411(3) . ?
C101 C102 1.413(3) . ?
C102 C103 1.395(3) . ?
C102 C114 1.539(3) . ?
C103 C104 1.406(3) . ?
C104 C105 1.387(3) . ?
C104 C118 1.540(3) . ?
C105 C106 1.400(3) . ?
C106 P107 1.786(2) . ?
P107 O107 1.5274(14) . ?
P107 C108 1.7881(19) . ?
P107 C130 1.799(2) . ?
C108 C113 1.405(3) . ?
C108 C109 1.409(3) . ?
O109 C109 1.347(2) . ?
C109 C110 1.429(3) . ?
C110 C111 1.390(3) . ?
C110 C122 1.538(3) . ?
C111 C112 1.408(3) . ?
C112 C113 1.381(3) . ?
C112 C126 1.535(3) . ?
C114 C116 1.536(3) . ?
C114 C117 1.540(3) . ?
C114 C115 1.542(3) . ?
C118 C120 1.477(4) . ?
C118 C119 1.487(4) . ?
C118 C121 1.492(4) . ?
C122 C123 1.536(3) . ?
C122 C124 1.538(3) . ?
C122 C125 1.539(3) . ?
C126 C127 1.530(3) . ?
C126 C128 1.531(3) . ?
C126 C129 1.543(3) . ?
C130 C131 1.393(3) . ?
C130 C135 1.400(3) . ?
C131 C132 1.393(3) . ?
C132 C133 1.383(3) . ?
C133 C134 1.388(3) . ?
C134 C135 1.388(3) . ?
O141 C141 1.340(2) . ?
C141 C146 1.414(3) . ?
C141 C142 1.426(3) . ?
C142 C143 1.391(3) . ?
C142 C154 1.537(3) . ?
C143 C144 1.400(3) . ?
C144 C145 1.382(3) . ?
C144 C158 1.537(3) . ?
C145 C146 1.405(3) . ?
C146 P147 1.7883(19) . ?
P147 O147 1.5277(14) . ?
P147 C148 1.790(2) . ?
P147 C170 1.796(2) . ?
C148 C153 1.397(3) . ?
C148 C149 1.413(3) . ?
O149 C149 1.338(2) . ?
C149 C150 1.417(3) . ?
C150 C151 1.391(3) . ?
C150 C162 1.545(3) . ?
C151 C152 1.401(3) . ?
C152 C153 1.385(3) . ?
C152 C166 1.537(3) . ?
C154 C156 1.533(3) . ?
C154 C157 1.536(3) . ?
C154 C155 1.543(3) . ?
C158 C260 1.435(5) . ?
C158 C159 1.457(4) . ?
C158 C161 1.568(4) . ?
C158 C261 1.577(5) . ?
C158 C160 1.580(4) . ?
C158 C259 1.593(5) . ?
C162 C163 1.531(4) . ?
C162 C165 1.535(4) . ?
C162 C164 1.537(4) . ?
C166 C168 1.503(4) . ?
C166 C167 1.508(4) . ?
C166 C169 1.550(5) . ?
C170 C175 1.396(3) . ?
C170 C171 1.398(3) . ?
C171 C172 1.386(3) . ?
C172 C173 1.385(3) . ?
C173 C174 1.385(3) . ?
C174 C175 1.391(3) . ?
N900 C901 1.146(8) . ?
C901 C902 1.449(9) . ?
N910 C911 1.131(8) . ?
C911 C912 1.441(8) . ?
N300 C301 1.128(5) . ?
C301 C302 1.431(5) . ?
N400 C401 1.137(4) . ?
C401 C402 1.447(4) . ?
N600 C601 1.149(9) . ?
C601 C602 1.511(8) . ?
C602 C601 1.511(8) 2_667 ?
N500 C501 1.247(7) . ?
C501 C502 1.452(6) . ?
N700 C701 1.151(7) . ?
C701 C702 1.346(8) . ?
N710 C711 1.105(10) . ?
N800 C801 1.122(10) . ?
C801 C802 1.452(10) . ?
